data_7249927
loop_
_publ_author_name
'Lukoyanov, Anton N.'
'Zvereva, Yulia V.'
'Cherkasov, Anton V.'
'Zhigulin, Grigory Yu.'
'Kharitonov, Nikita P.'
'Ketkov, Sergey Yu.'

_publ_section_title
;
 Partial and complete hydrolysis of metal complexes based on
 monoiminoacenaphthene-1-ones
;
_journal_issue 12
_journal_name_full CrystEngComm
_journal_page_first 1749
_journal_page_last 1762
_journal_paper_doi 10.1039/D4CE01199F
_journal_volume 27
_journal_year 2025
_chemical_formula_moiety 'C24 H25 N O'
_chemical_formula_sum 'C24 H25 N O'
_chemical_formula_weight 343.45
_space_group_crystal_system monoclinic
_space_group_IT_number 14
_space_group_name_Hall '-P 2yn'
_space_group_name_H-M_alt 'P 1 21/n 1'
_atom_sites_solution_hydrogens mixed
_atom_sites_solution_primary dual
_atom_sites_solution_secondary difmap
_audit_creation_method SHELXL-2019/3
_audit_update_record
;
2024-10-30 deposited with the CCDC.	2025-02-10 downloaded from the CCDC.
;
_cell_angle_alpha 90
_cell_angle_beta 110.599(5)
_cell_angle_gamma 90
_cell_formula_units_Z 4
_cell_length_a 14.8981(6)
_cell_length_b 8.6526(3)
_cell_length_c 16.0807(8)
_cell_measurement_reflns_used 6154
_cell_measurement_temperature 100(2)
_cell_measurement_theta_max 30.43
_cell_measurement_theta_min 3.96
_cell_volume 1940.39(15)
_computing_cell_refinement 'CAP 38.43'
_computing_data_collection 'CAP 38.43'
_computing_data_reduction 'CAP 38.43'
_computing_structure_refinement 'SHELXL 2019/2'
_computing_structure_solution 'SHELXT 2018/2'
_diffrn_ambient_temperature 100(2)
_diffrn_measured_fraction_theta_full 0.997
_diffrn_measured_fraction_theta_max 0.997
_diffrn_measurement_device_type 'Rigaku OD Xcalibur E'
_diffrn_measurement_method '\w scans'
_diffrn_radiation_type MoK\a
_diffrn_radiation_wavelength 0.71073
_diffrn_reflns_av_R_equivalents 0.0363
_diffrn_reflns_av_unetI/netI 0.0272
_diffrn_reflns_Laue_measured_fraction_full 0.997
_diffrn_reflns_Laue_measured_fraction_max 0.997
_diffrn_reflns_limit_h_max 19
_diffrn_reflns_limit_h_min -19
_diffrn_reflns_limit_k_max 11
_diffrn_reflns_limit_k_min -11
_diffrn_reflns_limit_l_max 20
_diffrn_reflns_limit_l_min -20
_diffrn_reflns_number 27809
_diffrn_reflns_point_group_measured_fraction_full 0.997
_diffrn_reflns_point_group_measured_fraction_max 0.997
_diffrn_reflns_theta_full 25.242
_diffrn_reflns_theta_max 27.100
_diffrn_reflns_theta_min 3.209
_diffrn_source 'fine-focus sealed tube'
_exptl_absorpt_coefficient_mu 0.071
_exptl_absorpt_correction_T_max 0.978
_exptl_absorpt_correction_T_min 0.978
_exptl_absorpt_correction_type multi-scan
_exptl_absorpt_process_details 'CAP 38.43'
_exptl_crystal_colour colourless
_exptl_crystal_density_diffrn 1.176
_exptl_crystal_description prism
_exptl_crystal_F_000 736
_exptl_crystal_size_max 0.520
_exptl_crystal_size_mid 0.390
_exptl_crystal_size_min 0.310
_refine_diff_density_max 0.555
_refine_diff_density_min -0.228
_refine_diff_density_rms 0.049
_refine_ls_extinction_method none
_refine_ls_goodness_of_fit_ref 1.060
_refine_ls_hydrogen_treatment mixed
_refine_ls_matrix_type full
_refine_ls_number_parameters 247
_refine_ls_number_reflns 4273
_refine_ls_number_restraints 0
_refine_ls_restrained_S_all 1.060
_refine_ls_R_factor_all 0.0907
_refine_ls_R_factor_gt 0.0673
_refine_ls_shift/su_max 0.000
_refine_ls_shift/su_mean 0.000
_refine_ls_structure_factor_coef Fsqd
_refine_ls_weighting_details 'w=1/[\s^2^(Fo^2^)+(0.0950P)^2^+0.9168P] where P=(Fo^2^+2Fc^2^)/3'
_refine_ls_weighting_scheme calc
_refine_ls_wR_factor_gt 0.1805
_refine_ls_wR_factor_ref 0.1959
_reflns_Friedel_coverage 0.000
_reflns_number_gt 3081
_reflns_number_total 4273
_reflns_threshold_expression 'I > 2\s(I)'
_cod_data_source_file d4ce01199f2.cif
_cod_data_source_block mianh2
_cod_depositor_comments 'Adding full bibliography for 7249926--7249932.cif.'
_cod_original_cell_volume 1940.39(16)
_cod_original_sg_symbol_H-M 'P 21/n'
_cod_database_code 7249927
_shelx_shelxl_version_number 2019/3
_shelx_space_group_comment
;
The symmetry employed for this shelxl refinement is uniquely defined
by the following loop, which should always be used as a source of
symmetry information in preference to the above space-group names.
They are only intended as comments.
;
_shelx_estimated_absorpt_t_min 0.964
_shelx_estimated_absorpt_t_max 0.978

loop_
_space_group_symop_operation_xyz
'x, y, z'
'-x+1/2, y+1/2, -z+1/2'
'-x, -y, -z'
'x-1/2, -y-1/2, z-1/2'

loop_
_atom_site_label
_atom_site_type_symbol
_atom_site_fract_x
_atom_site_fract_y
_atom_site_fract_z
_atom_site_U_iso_or_equiv
_atom_site_adp_type
_atom_site_occupancy
_atom_site_site_symmetry_order
_atom_site_calc_flag
_atom_site_refinement_flags_posn
_atom_site_refinement_flags_adp
_atom_site_refinement_flags_occupancy
_atom_site_disorder_assembly
_atom_site_disorder_group
O1 O 0.48378(12) 0.67751(18) 0.52008(11) 0.0474(4) Uani 1 1 d . . . . .
N1 N 0.38909(13) 0.4257(2) 0.57789(12) 0.0363(4) Uani 1 1 d . . . . .
H1A H 0.4271(17) 0.362(3) 0.5699(16) 0.042(7) Uiso 1 1 d . . . . .
C1 C 0.50826(15) 0.6316(2) 0.59583(16) 0.0385(5) Uani 1 1 d . . . . .
C2 C 0.43963(15) 0.5500(3) 0.63630(15) 0.0379(5) Uani 1 1 d . . . . .
H2A H 0.3898(16) 0.630(3) 0.6382(15) 0.040(6) Uiso 1 1 d . . . . .
C3 C 0.50627(15) 0.5077(2) 0.73117(14) 0.0364(5) Uani 1 1 d . . . . .
C4 C 0.59831(15) 0.5690(2) 0.74480(16) 0.0407(5) Uani 1 1 d . . . . .
C5 C 0.60407(16) 0.6410(3) 0.66718(17) 0.0451(6) Uani 1 1 d . . . . .
C6 C 0.69046(18) 0.7029(3) 0.6696(2) 0.0635(8) Uani 1 1 d . . . . .
H6A H 0.697133 0.749283 0.618536 0.076 Uiso 1 1 calc R U . . .
C7 C 0.7675(2) 0.6947(4) 0.7498(3) 0.0770(10) Uani 1 1 d . . . . .
H7A H 0.826976 0.737634 0.752128 0.092 Uiso 1 1 calc R U . . .
C8 C 0.76265(19) 0.6287(4) 0.8254(2) 0.0705(9) Uani 1 1 d . . . . .
H8A H 0.817523 0.628609 0.878264 0.085 Uiso 1 1 calc R U . . .
C9 C 0.67477(17) 0.5595(3) 0.82505(19) 0.0524(6) Uani 1 1 d . . . . .
C10 C 0.65696(19) 0.4813(3) 0.89467(18) 0.0580(7) Uani 1 1 d . . . . .
H10A H 0.707082 0.471048 0.950639 0.070 Uiso 1 1 calc R U . . .
C11 C 0.56787(19) 0.4193(3) 0.88278(17) 0.0525(6) Uani 1 1 d . . . . .
H11A H 0.557954 0.366988 0.930761 0.063 Uiso 1 1 calc R U . . .
C12 C 0.49096(16) 0.4321(3) 0.80060(15) 0.0424(5) Uani 1 1 d . . . . .
H12A H 0.429926 0.389448 0.793392 0.051 Uiso 1 1 calc R U . . .
C13 C 0.31748(14) 0.3473(2) 0.60164(13) 0.0337(4) Uani 1 1 d . . . . .
C14 C 0.33381(15) 0.1970(2) 0.63871(14) 0.0373(5) Uani 1 1 d . . . . .
C15 C 0.25932(18) 0.1265(3) 0.65877(17) 0.0487(6) Uani 1 1 d . . . . .
H15A H 0.268150 0.025211 0.683106 0.058 Uiso 1 1 calc R U . . .
C16 C 0.17353(19) 0.2013(3) 0.64386(19) 0.0559(7) Uani 1 1 d . . . . .
H16A H 0.124576 0.152274 0.659393 0.067 Uiso 1 1 calc R U . . .
C17 C 0.15810(17) 0.3468(3) 0.60656(18) 0.0502(6) Uani 1 1 d . . . . .
H17A H 0.098249 0.396321 0.596309 0.060 Uiso 1 1 calc R U . . .
C18 C 0.22842(15) 0.4224(3) 0.58365(14) 0.0384(5) Uani 1 1 d . . . . .
C19 C 0.42767(17) 0.1130(3) 0.65340(15) 0.0429(5) Uani 1 1 d . . . . .
H19A H 0.478937 0.193116 0.664347 0.052 Uiso 1 1 calc R U . . .
C20 C 0.4234(2) 0.0235(3) 0.57036(17) 0.0512(6) Uani 1 1 d . . . . .
H20A H 0.407339 0.094346 0.519660 0.077 Uiso 1 1 calc R U . . .
H20B H 0.374256 -0.057124 0.558256 0.077 Uiso 1 1 calc R U . . .
H20C H 0.485880 -0.024232 0.579812 0.077 Uiso 1 1 calc R U . . .
C21 C 0.4580(3) 0.0035(4) 0.73305(19) 0.0721(9) Uani 1 1 d . . . . .
H21A H 0.462440 0.061010 0.786860 0.108 Uiso 1 1 calc R U . . .
H21B H 0.520609 -0.041604 0.740165 0.108 Uiso 1 1 calc R U . . .
H21C H 0.410393 -0.079144 0.723210 0.108 Uiso 1 1 calc R U . . .
C22 C 0.20550(17) 0.5764(3) 0.53498(16) 0.0464(6) Uani 1 1 d . . . . .
H22A H 0.266019 0.616547 0.529303 0.056 Uiso 1 1 calc R U . . .
C23 C 0.1328(2) 0.5527(4) 0.44114(19) 0.0720(9) Uani 1 1 d . . . . .
H23A H 0.117985 0.652499 0.410524 0.108 Uiso 1 1 calc R U . . .
H23B H 0.073893 0.507546 0.444718 0.108 Uiso 1 1 calc R U . . .
H23C H 0.159811 0.482873 0.408101 0.108 Uiso 1 1 calc R U . . .
C24 C 0.1696(3) 0.6967(3) 0.5847(2) 0.0709(9) Uani 1 1 d . . . . .
H24A H 0.160055 0.795211 0.552688 0.106 Uiso 1 1 calc R U . . .
H24B H 0.217021 0.710174 0.644535 0.106 Uiso 1 1 calc R U . . .
H24C H 0.108711 0.662202 0.588861 0.106 Uiso 1 1 calc R U . . .

loop_
_atom_site_aniso_label
_atom_site_aniso_U_11
_atom_site_aniso_U_22
_atom_site_aniso_U_33
_atom_site_aniso_U_23
_atom_site_aniso_U_13
_atom_site_aniso_U_12
O1 0.0511(10) 0.0389(9) 0.0581(11) 0.0041(7) 0.0266(8) 0.0011(7)
N1 0.0366(9) 0.0336(9) 0.0451(10) -0.0051(8) 0.0224(8) -0.0034(8)
C1 0.0385(11) 0.0270(10) 0.0507(13) 0.0008(9) 0.0167(10) 0.0032(8)
C2 0.0349(11) 0.0354(11) 0.0468(12) -0.0035(9) 0.0187(10) -0.0006(9)
C3 0.0349(10) 0.0328(10) 0.0450(12) -0.0107(9) 0.0184(9) -0.0029(8)
C4 0.0349(11) 0.0266(10) 0.0599(14) -0.0066(9) 0.0160(10) 0.0011(8)
C5 0.0375(12) 0.0328(11) 0.0688(16) 0.0007(10) 0.0233(11) -0.0018(9)
C6 0.0415(14) 0.0543(16) 0.094(2) 0.0153(15) 0.0235(14) -0.0077(11)
C7 0.0412(15) 0.0671(19) 0.113(3) 0.0246(19) 0.0149(16) -0.0087(13)
C8 0.0355(13) 0.0668(18) 0.088(2) 0.0100(16) -0.0052(13) -0.0033(12)
C9 0.0403(12) 0.0371(12) 0.0720(17) 0.0010(11) 0.0101(12) 0.0030(10)
C10 0.0521(15) 0.0553(15) 0.0522(15) -0.0039(12) 0.0004(12) 0.0074(12)
C11 0.0594(15) 0.0472(13) 0.0471(14) -0.0015(11) 0.0141(12) 0.0035(12)
C12 0.0417(12) 0.0441(12) 0.0439(12) -0.0094(10) 0.0184(10) -0.0021(10)
C13 0.0353(10) 0.0346(10) 0.0344(10) -0.0046(8) 0.0165(8) -0.0053(8)
C14 0.0421(11) 0.0328(10) 0.0391(11) -0.0047(8) 0.0168(9) -0.0042(9)
C15 0.0613(15) 0.0344(11) 0.0562(14) -0.0006(10) 0.0280(12) -0.0101(11)
C16 0.0538(15) 0.0539(15) 0.0736(17) -0.0059(13) 0.0393(14) -0.0176(12)
C17 0.0379(12) 0.0519(14) 0.0674(16) -0.0069(12) 0.0267(12) -0.0042(10)
C18 0.0354(11) 0.0391(11) 0.0421(12) -0.0049(9) 0.0154(9) -0.0030(9)
C19 0.0463(13) 0.0361(11) 0.0451(12) -0.0010(9) 0.0145(10) 0.0036(10)
C20 0.0618(15) 0.0426(12) 0.0538(14) -0.0011(11) 0.0260(12) 0.0110(11)
C21 0.088(2) 0.073(2) 0.0504(16) 0.0135(14) 0.0191(15) 0.0299(17)
C22 0.0389(12) 0.0445(12) 0.0539(14) 0.0020(10) 0.0142(10) 0.0041(10)
C23 0.076(2) 0.0714(19) 0.0535(16) 0.0030(14) 0.0046(14) 0.0090(16)
C24 0.100(2) 0.0460(15) 0.0716(19) 0.0001(13) 0.0361(17) 0.0156(15)

loop_
_atom_type_symbol
_atom_type_description
_atom_type_scat_dispersion_real
_atom_type_scat_dispersion_imag
_atom_type_scat_source
C C 0.0033 0.0016 'International Tables Vol C Tables 4.2.6.8 and 6.1.1.4'
H H 0.0000 0.0000 'International Tables Vol C Tables 4.2.6.8 and 6.1.1.4'
N N 0.0061 0.0033 'International Tables Vol C Tables 4.2.6.8 and 6.1.1.4'
O O 0.0106 0.0060 'International Tables Vol C Tables 4.2.6.8 and 6.1.1.4'

loop_
_geom_angle_atom_site_label_1
_geom_angle_atom_site_label_2
_geom_angle_atom_site_label_3
_geom_angle
_geom_angle_site_symmetry_1
_geom_angle_site_symmetry_3
_geom_angle_publ_flag
C13 N1 C2 116.47(17) . . ?
C13 N1 H1A 109.9(17) . . ?
C2 N1 H1A 111.4(17) . . ?
O1 C1 C5 128.9(2) . . ?
O1 C1 C2 124.0(2) . . ?
C5 C1 C2 107.16(19) . . ?
N1 C2 C3 118.06(18) . . ?
N1 C2 C1 109.40(17) . . ?
C3 C2 C1 103.39(17) . . ?
N1 C2 H2A 107.8(13) . . ?
C3 C2 H2A 110.6(13) . . ?
C1 C2 H2A 107.1(13) . . ?
C12 C3 C4 118.7(2) . . ?
C12 C3 C2 132.85(19) . . ?
C4 C3 C2 108.41(18) . . ?
C9 C4 C3 123.7(2) . . ?
C9 C4 C5 123.8(2) . . ?
C3 C4 C5 112.5(2) . . ?
C6 C5 C4 119.2(2) . . ?
C6 C5 C1 132.4(2) . . ?
C4 C5 C1 108.37(19) . . ?
C5 C6 C7 117.5(3) . . ?
C5 C6 H6A 121.3 . . ?
C7 C6 H6A 121.3 . . ?
C8 C7 C6 124.1(3) . . ?
C8 C7 H7A 118.0 . . ?
C6 C7 H7A 118.0 . . ?
C7 C8 C9 120.2(3) . . ?
C7 C8 H8A 119.9 . . ?
C9 C8 H8A 119.9 . . ?
C4 C9 C10 116.3(2) . . ?
C4 C9 C8 115.2(2) . . ?
C10 C9 C8 128.5(2) . . ?
C11 C10 C9 121.1(2) . . ?
C11 C10 H10A 119.5 . . ?
C9 C10 H10A 119.5 . . ?
C10 C11 C12 121.4(2) . . ?
C10 C11 H11A 119.3 . . ?
C12 C11 H11A 119.3 . . ?
C3 C12 C11 118.8(2) . . ?
C3 C12 H12A 120.6 . . ?
C11 C12 H12A 120.6 . . ?
C18 C13 C14 121.23(18) . . ?
C18 C13 N1 117.66(19) . . ?
C14 C13 N1 121.06(19) . . ?
C15 C14 C13 117.7(2) . . ?
C15 C14 C19 121.1(2) . . ?
C13 C14 C19 121.17(19) . . ?
C16 C15 C14 121.2(2) . . ?
C16 C15 H15A 119.4 . . ?
C14 C15 H15A 119.4 . . ?
C15 C16 C17 120.5(2) . . ?
C15 C16 H16A 119.7 . . ?
C17 C16 H16A 119.7 . . ?
C16 C17 C18 121.3(2) . . ?
C16 C17 H17A 119.4 . . ?
C18 C17 H17A 119.4 . . ?
C17 C18 C13 118.0(2) . . ?
C17 C18 C22 119.7(2) . . ?
C13 C18 C22 122.17(19) . . ?
C14 C19 C20 110.75(19) . . ?
C14 C19 C21 114.3(2) . . ?
C20 C19 C21 109.1(2) . . ?
C14 C19 H19A 107.5 . . ?
C20 C19 H19A 107.5 . . ?
C21 C19 H19A 107.5 . . ?
C19 C20 H20A 109.5 . . ?
C19 C20 H20B 109.5 . . ?
H20A C20 H20B 109.5 . . ?
C19 C20 H20C 109.5 . . ?
H20A C20 H20C 109.5 . . ?
H20B C20 H20C 109.5 . . ?
C19 C21 H21A 109.5 . . ?
C19 C21 H21B 109.5 . . ?
H21A C21 H21B 109.5 . . ?
C19 C21 H21C 109.5 . . ?
H21A C21 H21C 109.5 . . ?
H21B C21 H21C 109.5 . . ?
C24 C22 C18 112.7(2) . . ?
C24 C22 C23 110.6(2) . . ?
C18 C22 C23 110.1(2) . . ?
C24 C22 H22A 107.8 . . ?
C18 C22 H22A 107.8 . . ?
C23 C22 H22A 107.8 . . ?
C22 C23 H23A 109.5 . . ?
C22 C23 H23B 109.5 . . ?
H23A C23 H23B 109.5 . . ?
C22 C23 H23C 109.5 . . ?
H23A C23 H23C 109.5 . . ?
H23B C23 H23C 109.5 . . ?
C22 C24 H24A 109.5 . . ?
C22 C24 H24B 109.5 . . ?
H24A C24 H24B 109.5 . . ?
C22 C24 H24C 109.5 . . ?
H24A C24 H24C 109.5 . . ?
H24B C24 H24C 109.5 . . ?

loop_
_geom_bond_atom_site_label_1
_geom_bond_atom_site_label_2
_geom_bond_distance
_geom_bond_site_symmetry_2
_geom_bond_publ_flag
O1 C1 1.209(3) . ?
N1 C13 1.425(3) . ?
N1 C2 1.453(3) . ?
N1 H1A 0.83(3) . ?
C1 C5 1.486(3) . ?
C1 C2 1.561(3) . ?
C2 C3 1.543(3) . ?
C2 H2A 1.03(2) . ?
C3 C12 1.380(3) . ?
C3 C4 1.413(3) . ?
C4 C9 1.391(3) . ?
C4 C5 1.424(3) . ?
C5 C6 1.382(3) . ?
C6 C7 1.394(4) . ?
C6 H6A 0.9500 . ?
C7 C8 1.367(5) . ?
C7 H7A 0.9500 . ?
C8 C9 1.438(4) . ?
C8 H8A 0.9500 . ?
C9 C10 1.411(4) . ?
C10 C11 1.381(4) . ?
C10 H10A 0.9500 . ?
C11 C12 1.416(3) . ?
C11 H11A 0.9500 . ?
C12 H12A 0.9500 . ?
C13 C18 1.413(3) . ?
C13 C14 1.416(3) . ?
C14 C15 1.400(3) . ?
C14 C19 1.519(3) . ?
C15 C16 1.376(4) . ?
C15 H15A 0.9500 . ?
C16 C17 1.379(4) . ?
C16 H16A 0.9500 . ?
C17 C18 1.390(3) . ?
C17 H17A 0.9500 . ?
C18 C22 1.522(3) . ?
C19 C20 1.526(3) . ?
C19 C21 1.528(4) . ?
C19 H19A 1.0000 . ?
C20 H20A 0.9800 . ?
C20 H20B 0.9800 . ?
C20 H20C 0.9800 . ?
C21 H21A 0.9800 . ?
C21 H21B 0.9800 . ?
C21 H21C 0.9800 . ?
C22 C24 1.519(4) . ?
C22 C23 1.531(4) . ?
C22 H22A 1.0000 . ?
C23 H23A 0.9800 . ?
C23 H23B 0.9800 . ?
C23 H23C 0.9800 . ?
C24 H24A 0.9800 . ?
C24 H24B 0.9800 . ?
C24 H24C 0.9800 . ?
